data_7702966
loop_
_publ_author_name
'Ismail, Media K.'
'Armstrong, Katie A.'
'Hodder, Samantha L.'
'Horswell, Sarah L.'
'Male, Louise'
'Nguyen, Huy V.'
'Wilkinson, Edward A.'
'Hodges, Nikolas J.'
'Tucker, James H. R.'

_publ_section_title
;
 Organometallic nucleoside analogues: effect of the metallocene metal atom
 on cancer cell line toxicity.
;
_journal_issue 4
_journal_name_full 'Dalton transactions (Cambridge, England : 2003)'
_journal_page_first 1181
_journal_page_last 1190
_journal_paper_doi 10.1039/c9dt04174e
_journal_volume 49
_journal_year 2020
_chemical_formula_moiety 'C14 H19 N Ru'
_chemical_formula_sum 'C14 H19 N Ru'
_chemical_formula_weight 302.37
_space_group_crystal_system monoclinic
_space_group_IT_number 14
_space_group_name_Hall '-P 2ybc'
_space_group_name_H-M_alt 'P 1 21/c 1'
_atom_sites_solution_hydrogens geom
_atom_sites_solution_primary direct
_audit_creation_date 2016-03-18
_audit_creation_method
;
Olex2 1.2
(compiled 2016.02.19 svn.r3266 for OlexSys, GUI svn.r5155)
;
_audit_update_record
;
2019-09-12 deposited with the CCDC.	2019-12-10 downloaded from the CCDC.
;
_cell_angle_alpha 90
_cell_angle_beta 99.314(4)
_cell_angle_gamma 90
_cell_formula_units_Z 4
_cell_length_a 7.6382(3)
_cell_length_b 20.2298(9)
_cell_length_c 8.0749(3)
_cell_measurement_reflns_used 2359
_cell_measurement_temperature 100.01(10)
_cell_measurement_theta_max 72.4720
_cell_measurement_theta_min 4.3550
_cell_volume 1231.28(9)
_computing_cell_refinement
;
CrysAlisPro, Agilent Technologies,
Version 1.171.37.35 (release 13-08-2014 CrysAlis171 .NET)
(compiled Aug 13 2014,18:06:01)
;
_computing_data_collection
;
CrysAlisPro, Agilent Technologies,
Version 1.171.37.35 (release 13-08-2014 CrysAlis171 .NET)
(compiled Aug 13 2014,18:06:01)
;
_computing_data_reduction
;
CrysAlisPro, Agilent Technologies,
Version 1.171.37.35 (release 13-08-2014 CrysAlis171 .NET)
(compiled Aug 13 2014,18:06:01)
;
_computing_molecular_graphics 'Olex2 (Dolomanov et al., 2009)'
_computing_publication_material 'Olex2 (Dolomanov et al., 2009)'
_computing_structure_refinement 'ShelXL (Sheldrick, 2015)'
_computing_structure_solution 'ShelXS (Sheldrick, 2008)'
_diffrn_ambient_environment N~2~
_diffrn_ambient_temperature 100.01(10)
_diffrn_detector 'CCD plate'
_diffrn_detector_area_resol_mean 5.1768
_diffrn_detector_type Atlas
_diffrn_measured_fraction_theta_full 0.998
_diffrn_measured_fraction_theta_max 0.996
_diffrn_measurement_details
;
#__ type_ start__ end____ width___ exp.time_
  1 omega  -33.00   10.00   1.0000    1.0000
omega____ theta____ kappa____ phi______ frames
    -      -37.5757   38.0000  -30.0000 43

#__ type_ start__ end____ width___ exp.time_
  2 omega   28.00   98.00   1.0000    1.0000
omega____ theta____ kappa____ phi______ frames
    -       37.5757 -125.0000 -120.0000 70

#__ type_ start__ end____ width___ exp.time_
  3 omega   36.00   98.00   1.0000    1.8913
omega____ theta____ kappa____ phi______ frames
    -      109.1107 -111.0000    0.0000 62

#__ type_ start__ end____ width___ exp.time_
  4 omega   81.00  108.00   1.0000    1.8913
omega____ theta____ kappa____ phi______ frames
    -      109.1107  -94.0000    0.0000 27

#__ type_ start__ end____ width___ exp.time_
  5 omega   60.00   87.00   1.0000    1.8913
omega____ theta____ kappa____ phi______ frames
    -      109.1107  -45.0000  120.0000 27

#__ type_ start__ end____ width___ exp.time_
  6 omega   46.00   91.00   1.0000    1.8913
omega____ theta____ kappa____ phi______ frames
    -      109.1107  -30.0000   90.0000 45

#__ type_ start__ end____ width___ exp.time_
  7 omega   26.00   89.00   1.0000    1.8913
omega____ theta____ kappa____ phi______ frames
    -      109.1107  -30.0000  150.0000 63

#__ type_ start__ end____ width___ exp.time_
  8 omega   27.00   91.00   1.0000    1.8913
omega____ theta____ kappa____ phi______ frames
    -      109.1107  -30.0000   30.0000 64

#__ type_ start__ end____ width___ exp.time_
  9 omega   23.00  107.00   1.0000    1.8913
omega____ theta____ kappa____ phi______ frames
    -      109.1107  -94.0000  150.0000 84

#__ type_ start__ end____ width___ exp.time_
 10 omega  101.00  177.00   1.0000    1.8913
omega____ theta____ kappa____ phi______ frames
    -      109.1107  111.0000   30.0000 76

#__ type_ start__ end____ width___ exp.time_
 11 omega  124.00  178.00   1.0000    1.8913
omega____ theta____ kappa____ phi______ frames
    -      109.1107  111.0000 -150.0000 54

#__ type_ start__ end____ width___ exp.time_
 12 omega -118.00  -88.00   1.0000    1.0000
omega____ theta____ kappa____ phi______ frames
    -      -37.5757  -99.0000   30.0000 30

#__ type_ start__ end____ width___ exp.time_
 13 omega -121.00  -21.00   1.0000    1.0000
omega____ theta____ kappa____ phi______ frames
    -      -37.5757  -77.0000   60.0000 100
;
_diffrn_measurement_device 'four-circle diffractometer'
_diffrn_measurement_device_type 'SuperNova, Dual, Cu at zero, Atlas'
_diffrn_measurement_method '\w scans'
_diffrn_orient_matrix_UB_11 -0.0248067000
_diffrn_orient_matrix_UB_12 0.0748895000
_diffrn_orient_matrix_UB_13 0.0222804000
_diffrn_orient_matrix_UB_21 -0.1310834000
_diffrn_orient_matrix_UB_22 0.0020527000
_diffrn_orient_matrix_UB_23 -0.1663194000
_diffrn_orient_matrix_UB_31 -0.1547744000
_diffrn_orient_matrix_UB_32 -0.0137036000
_diffrn_orient_matrix_UB_33 0.0960558000
_diffrn_radiation_monochromator mirror
_diffrn_radiation_probe x-ray
_diffrn_radiation_type CuK\a
_diffrn_radiation_wavelength 1.54184
_diffrn_reflns_av_R_equivalents 0.0261
_diffrn_reflns_av_unetI/netI 0.0371
_diffrn_reflns_Laue_measured_fraction_full 0.998
_diffrn_reflns_Laue_measured_fraction_max 0.996
_diffrn_reflns_limit_h_max 7
_diffrn_reflns_limit_h_min -9
_diffrn_reflns_limit_k_max 19
_diffrn_reflns_limit_k_min -24
_diffrn_reflns_limit_l_max 9
_diffrn_reflns_limit_l_min -7
_diffrn_reflns_number 4460
_diffrn_reflns_point_group_measured_fraction_full 0.998
_diffrn_reflns_point_group_measured_fraction_max 0.996
_diffrn_reflns_theta_full 67.684
_diffrn_reflns_theta_max 69.126
_diffrn_reflns_theta_min 4.371
_diffrn_source 'sealed X-ray tube'
_diffrn_source_type 'SuperNova (Cu) X-ray Source'
_exptl_absorpt_coefficient_mu 10.053
_exptl_absorpt_correction_T_max 0.767
_exptl_absorpt_correction_T_min 0.510
_exptl_absorpt_correction_type gaussian
_exptl_absorpt_process_details
;
CrysAlisPro, Agilent Technologies,
Version 1.171.37.35 (release 13-08-2014 CrysAlis171 .NET)
(compiled Aug 13 2014,18:06:01)
Numerical absorption correction based on gaussian integration over
			a multifaceted crystal model
Empirical absorption correction using spherical harmonics,
 implemented in SCALE3 ABSPACK scaling algorithm.
;
_exptl_crystal_colour 'light yellow'
_exptl_crystal_colour_modifier light
_exptl_crystal_colour_primary yellow
_exptl_crystal_density_diffrn 1.631
_exptl_crystal_description plate
_exptl_crystal_F_000 616
_exptl_crystal_size_max 0.1552
_exptl_crystal_size_mid 0.1225
_exptl_crystal_size_min 0.0472
_refine_diff_density_max 0.495
_refine_diff_density_min -0.459
_refine_diff_density_rms 0.089
_refine_ls_extinction_method none
_refine_ls_goodness_of_fit_ref 1.040
_refine_ls_hydrogen_treatment constr
_refine_ls_matrix_type full
_refine_ls_number_parameters 148
_refine_ls_number_reflns 2291
_refine_ls_number_restraints 0
_refine_ls_restrained_S_all 1.040
_refine_ls_R_factor_all 0.0332
_refine_ls_R_factor_gt 0.0280
_refine_ls_shift/su_max 0.000
_refine_ls_shift/su_mean 0.000
_refine_ls_structure_factor_coef Fsqd
_refine_ls_weighting_details 'w=1/[\s^2^(Fo^2^)+(0.0317P)^2^+0.4521P] where P=(Fo^2^+2Fc^2^)/3'
_refine_ls_weighting_scheme calc
_refine_ls_wR_factor_gt 0.0643
_refine_ls_wR_factor_ref 0.0670
_reflns_Friedel_coverage 0.000
_reflns_number_gt 2044
_reflns_number_total 2291
_reflns_threshold_expression 'I > 2\s(I)'
_cod_data_source_file c9dt04174e2.cif
_cod_data_source_block 5-(R)
_cod_depositor_comments 'Adding full bibliography for 7702963--7702968.cif.'
_cod_original_cell_volume 1231.27(9)
_cod_database_code 7702966
_shelxl_version_number 2014/6
_chemical_oxdiff_formula 'C14 H18 I N Ru'
_shelx_space_group_comment
;
The symmetry employed for this shelxl refinement is uniquely defined
by the following loop, which should always be used as a source of
symmetry information in preference to the above space-group names.
They are only intended as comments.
;
_reflns_odcompleteness_completeness 99.78
_reflns_odcompleteness_iscentric 1
_reflns_odcompleteness_theta 66.97
_olex2_refinement_description
;
1. Fixed Uiso
 At 1.2 times of:
  All C(H) groups
 At 1.5 times of:
  All C(H,H,H) groups
2.a Ternary CH refined with riding coordinates:
 C11(H11)
2.b Aromatic/amide H refined with riding coordinates:
 C2(H2), C3(H3), C4(H4), C5(H5), C6(H6), C7(H7), C8(H8), C9(H9), C10(H10)
2.c Idealised Me refined as rotating group:
 C12(H12A,H12B,H12C), C13(H13A,H13B,H13C), C14(H14A,H14B,H14C)
;
_olex2_submission_special_instructions 'No special instructions were received'

loop_
_space_group_symop_operation_xyz
'x, y, z'
'-x, y+1/2, -z+1/2'
'-x, -y, -z'
'x, -y-1/2, z-1/2'

loop_
_atom_site_label
_atom_site_type_symbol
_atom_site_fract_x
_atom_site_fract_y
_atom_site_fract_z
_atom_site_U_iso_or_equiv
_atom_site_adp_type
_atom_site_occupancy
_atom_site_site_symmetry_order
_atom_site_calc_flag
_atom_site_refinement_flags_posn
C1 C 0.2517(4) 0.62291(16) 0.4730(4) 0.0181(6) Uani 1 1 d .
C2 C 0.3326(4) 0.62281(17) 0.3231(4) 0.0207(7) Uani 1 1 d .
H2 H 0.3779 0.6595 0.2752 0.025 Uiso 1 1 calc R
C3 C 0.3308(4) 0.55646(18) 0.2612(4) 0.0239(7) Uani 1 1 d .
H3 H 0.3754 0.5425 0.1665 0.029 Uiso 1 1 calc R
C4 C 0.2487(4) 0.51570(18) 0.3699(4) 0.0243(7) Uani 1 1 d .
H4 H 0.2310 0.4703 0.3585 0.029 Uiso 1 1 calc R
C5 C 0.1982(4) 0.55596(17) 0.4994(4) 0.0190(6) Uani 1 1 d .
H5 H 0.1408 0.5415 0.5858 0.023 Uiso 1 1 calc R
C6 C -0.1681(4) 0.65650(18) 0.2075(4) 0.0243(7) Uani 1 1 d .
H6 H -0.1782 0.6953 0.2669 0.029 Uiso 1 1 calc R
C7 C -0.0895(4) 0.65056(17) 0.0593(4) 0.0228(7) Uani 1 1 d .
H7 H -0.0384 0.6845 0.0059 0.027 Uiso 1 1 calc R
C8 C -0.1037(4) 0.58261(18) 0.0079(4) 0.0227(7) Uani 1 1 d .
H8 H -0.0642 0.5646 -0.0854 0.027 Uiso 1 1 calc R
C9 C -0.1897(4) 0.54761(17) 0.1259(4) 0.0226(7) Uani 1 1 d .
H9 H -0.2158 0.5027 0.1226 0.027 Uiso 1 1 calc R
C10 C -0.2284(4) 0.59298(17) 0.2489(4) 0.0228(7) Uani 1 1 d .
H10 H -0.2836 0.5830 0.3404 0.027 Uiso 1 1 calc R
C11 C 0.2413(4) 0.68226(16) 0.5845(4) 0.0205(6) Uani 1 1 d .
H11 H 0.2425 0.7216 0.5138 0.025 Uiso 1 1 calc R
C12 C 0.0696(4) 0.68439(18) 0.6572(4) 0.0269(7) Uani 1 1 d .
H12A H -0.0287 0.6906 0.5682 0.040 Uiso 1 1 calc GR
H12B H 0.0741 0.7204 0.7353 0.040 Uiso 1 1 calc GR
H12C H 0.0552 0.6436 0.7141 0.040 Uiso 1 1 calc GR
C13 C 0.5618(4) 0.69410(19) 0.6545(5) 0.0319(8) Uani 1 1 d .
H13A H 0.5862 0.6536 0.6008 0.048 Uiso 1 1 calc GR
H13B H 0.6571 0.7036 0.7443 0.048 Uiso 1 1 calc GR
H13C H 0.5511 0.7295 0.5742 0.048 Uiso 1 1 calc GR
C14 C 0.4121(5) 0.63355(18) 0.8426(4) 0.0281(7) Uani 1 1 d .
H14A H 0.3054 0.6308 0.8910 0.042 Uiso 1 1 calc GR
H14B H 0.5113 0.6415 0.9296 0.042 Uiso 1 1 calc GR
H14C H 0.4296 0.5927 0.7869 0.042 Uiso 1 1 calc GR
N1 N 0.3966(4) 0.68760(14) 0.7215(4) 0.0235(6) Uani 1 1 d .
Ru1 Ru 0.05849(3) 0.58979(2) 0.25782(3) 0.01555(9) Uani 1 1 d .

loop_
_atom_site_aniso_label
_atom_site_aniso_U_11
_atom_site_aniso_U_22
_atom_site_aniso_U_33
_atom_site_aniso_U_23
_atom_site_aniso_U_13
_atom_site_aniso_U_12
C1 0.0115(13) 0.0221(16) 0.0188(16) -0.0018(13) -0.0030(11) -0.0015(12)
C2 0.0114(13) 0.0276(17) 0.0221(17) -0.0024(13) 0.0000(11) -0.0037(12)
C3 0.0126(13) 0.0337(18) 0.0234(18) -0.0064(15) -0.0028(12) 0.0061(14)
C4 0.0187(15) 0.0240(16) 0.0272(18) -0.0045(14) -0.0053(13) 0.0049(13)
C5 0.0155(13) 0.0236(16) 0.0158(15) 0.0001(13) -0.0041(11) 0.0009(12)
C6 0.0197(15) 0.0269(17) 0.0234(17) -0.0040(14) -0.0055(12) 0.0078(14)
C7 0.0209(15) 0.0257(17) 0.0194(17) 0.0042(13) -0.0042(12) 0.0018(13)
C8 0.0200(15) 0.0309(17) 0.0142(15) -0.0040(13) -0.0060(12) 0.0000(13)
C9 0.0146(13) 0.0233(16) 0.0267(18) 0.0005(14) -0.0057(12) -0.0019(13)
C10 0.0153(14) 0.0309(18) 0.0205(17) 0.0047(14) -0.0025(12) 0.0013(13)
C11 0.0170(14) 0.0221(15) 0.0204(17) 0.0012(13) -0.0032(12) 0.0006(12)
C12 0.0268(16) 0.0291(17) 0.0243(18) -0.0024(14) 0.0030(13) 0.0081(15)
C13 0.0246(17) 0.0320(19) 0.035(2) 0.0032(17) -0.0078(14) -0.0126(15)
C14 0.0286(17) 0.0307(18) 0.0210(18) -0.0010(15) -0.0079(13) -0.0024(15)
N1 0.0239(13) 0.0214(14) 0.0216(15) -0.0017(11) -0.0074(11) -0.0044(11)
Ru1 0.01164(13) 0.01811(13) 0.01573(14) -0.00133(9) -0.00127(8) 0.00043(9)

loop_
_atom_type_symbol
_atom_type_description
_atom_type_scat_dispersion_real
_atom_type_scat_dispersion_imag
_atom_type_scat_source
C C 0.0181 0.0091 'International Tables Vol C Tables 4.2.6.8 and 6.1.1.4'
H H 0.0000 0.0000 'International Tables Vol C Tables 4.2.6.8 and 6.1.1.4'
N N 0.0311 0.0180 'International Tables Vol C Tables 4.2.6.8 and 6.1.1.4'
Ru Ru 0.0552 3.2960 'International Tables Vol C Tables 4.2.6.8 and 6.1.1.4'

loop_
_exptl_crystal_face_index_h
_exptl_crystal_face_index_k
_exptl_crystal_face_index_l
_exptl_crystal_face_perp_dist
_exptl_oxdiff_crystal_face_indexfrac_h
_exptl_oxdiff_crystal_face_indexfrac_k
_exptl_oxdiff_crystal_face_indexfrac_l
_exptl_oxdiff_crystal_face_x
_exptl_oxdiff_crystal_face_y
_exptl_oxdiff_crystal_face_z
0 13 -1 0.0273 0.0045 13.0102 -1.0001 0.9519 0.1925 -0.2750
-1 13 1 0.0375 -0.9967 13.0116 1.0007 1.0215 -0.0091 0.0721
4 0 -3 0.0776 4.0022 -0.0101 -3.0010 -0.1669 -0.0255 -0.9076
-1 -12 1 0.0249 -1.0044 -12.0063 1.0000 -0.8519 -0.0593 0.4160
1 -13 0 0.0212 0.9962 -13.0125 -0.0003 -0.9992 -0.1573 0.0241
-2 -3 -4 0.0723 -1.9994 -2.9919 -4.0020 -0.2636 0.9216 -0.0340
-5 -3 3 0.0661 -5.0033 -2.9888 3.0008 -0.0329 0.1506 1.1036
1 3 5 0.0557 0.9987 2.9942 5.0024 0.3109 -0.9568 0.2849
5 4 0 0.0521 5.0022 3.9867 0.0006 0.1745 -0.6476 -0.8288
1 13 -1 0.0242 1.0047 13.0070 -1.0000 0.9269 0.0613 -0.4298
-1 13 0 0.0260 -0.9962 13.0125 0.0003 0.9992 0.1573 -0.0241
-2 12 -1 0.0359 -1.9962 12.0160 -1.0003 0.9271 0.4527 0.0482
0 12 -2 0.0364 0.0046 12.0104 -2.0006 0.8548 0.3568 -0.3575
-4 -3 -2 0.0612 -4.0007 -2.9873 -2.0013 -0.1691 0.8512 0.4679
-1 -1 -5 0.0707 -0.9981 -0.9928 -5.0023 -0.1610 0.9608 -0.3124
3 1 -5 0.0794 3.0033 0.9957 -5.0019 -0.1114 0.4403 -0.9589
4 -6 0 0.0402 3.9989 -6.0172 0.0002 -0.5498 -0.5366 -0.5364
1 -9 3 0.0351 0.9960 -9.0125 3.0012 -0.6328 -0.6482 0.2576

loop_
_geom_angle_atom_site_label_1
_geom_angle_atom_site_label_2
_geom_angle_atom_site_label_3
_geom_angle
C2 C1 C11 124.8(3)
C2 C1 Ru1 70.15(16)
C5 C1 C2 107.0(3)
C5 C1 C11 128.0(3)
C5 C1 Ru1 70.10(17)
C11 C1 Ru1 128.4(2)
C1 C2 H2 125.9
C1 C2 Ru1 71.27(16)
C3 C2 C1 108.2(3)
C3 C2 H2 125.9
C3 C2 Ru1 70.94(17)
Ru1 C2 H2 123.5
C2 C3 H3 126.0
C2 C3 Ru1 70.73(17)
C4 C3 C2 108.0(3)
C4 C3 H3 126.0
C4 C3 Ru1 70.89(18)
Ru1 C3 H3 124.0
C3 C4 H4 125.7
C3 C4 C5 108.6(3)
C3 C4 Ru1 71.07(19)
C5 C4 H4 125.7
C5 C4 Ru1 70.77(18)
Ru1 C4 H4 124.1
C1 C5 H5 125.9
C1 C5 Ru1 71.42(17)
C4 C5 C1 108.1(3)
C4 C5 H5 125.9
C4 C5 Ru1 70.99(18)
Ru1 C5 H5 123.3
C7 C6 H6 125.8
C7 C6 Ru1 71.06(18)
C10 C6 H6 125.8
C10 C6 C7 108.5(3)
C10 C6 Ru1 71.02(19)
Ru1 C6 H6 123.8
C6 C7 H7 126.2
C6 C7 C8 107.5(3)
C6 C7 Ru1 70.76(18)
C8 C7 H7 126.2
C8 C7 Ru1 71.29(18)
Ru1 C7 H7 123.4
C7 C8 H8 126.2
C7 C8 Ru1 70.46(18)
C9 C8 C7 107.6(3)
C9 C8 H8 126.2
C9 C8 Ru1 70.83(18)
Ru1 C8 H8 124.2
C8 C9 H9 125.8
C8 C9 Ru1 71.14(18)
C10 C9 C8 108.5(3)
C10 C9 H9 125.8
C10 C9 Ru1 70.72(18)
Ru1 C9 H9 124.0
C6 C10 H10 126.0
C6 C10 Ru1 70.90(18)
C9 C10 C6 107.9(3)
C9 C10 H10 126.0
C9 C10 Ru1 71.44(18)
Ru1 C10 H10 123.3
C1 C11 H11 107.0
C1 C11 C12 112.6(3)
C12 C11 H11 107.0
N1 C11 C1 112.8(3)
N1 C11 H11 107.0
N1 C11 C12 110.1(3)
C11 C12 H12A 109.5
C11 C12 H12B 109.5
C11 C12 H12C 109.5
H12A C12 H12B 109.5
H12A C12 H12C 109.5
H12B C12 H12C 109.5
H13A C13 H13B 109.5
H13A C13 H13C 109.5
H13B C13 H13C 109.5
N1 C13 H13A 109.5
N1 C13 H13B 109.5
N1 C13 H13C 109.5
H14A C14 H14B 109.5
H14A C14 H14C 109.5
H14B C14 H14C 109.5
N1 C14 H14A 109.5
N1 C14 H14B 109.5
N1 C14 H14C 109.5
C13 N1 C11 111.3(3)
C13 N1 C14 109.6(3)
C14 N1 C11 114.3(3)
C1 Ru1 C8 162.78(13)
C2 Ru1 C1 38.58(12)
C2 Ru1 C3 38.32(13)
C2 Ru1 C4 63.94(13)
C2 Ru1 C6 123.90(13)
C2 Ru1 C7 111.57(13)
C2 Ru1 C8 128.30(12)
C2 Ru1 C9 163.41(13)
C2 Ru1 C10 156.82(13)
C3 Ru1 C1 64.34(12)
C3 Ru1 C7 124.19(13)
C3 Ru1 C8 112.71(12)
C3 Ru1 C9 129.30(13)
C4 Ru1 C1 64.12(12)
C4 Ru1 C3 38.04(13)
C4 Ru1 C6 163.48(14)
C4 Ru1 C7 157.32(13)
C4 Ru1 C8 125.12(13)
C4 Ru1 C9 113.59(13)
C4 Ru1 C10 129.24(13)
C5 Ru1 C1 38.48(12)
C5 Ru1 C2 64.35(12)
C5 Ru1 C3 64.13(12)
C5 Ru1 C4 38.24(12)
C5 Ru1 C6 128.38(12)
C5 Ru1 C7 162.72(13)
C5 Ru1 C8 157.65(13)
C5 Ru1 C9 124.98(13)
C5 Ru1 C10 112.53(12)
C6 Ru1 C1 111.74(12)
C6 Ru1 C3 156.87(14)
C6 Ru1 C7 38.18(12)
C6 Ru1 C8 63.69(13)
C6 Ru1 C9 63.41(13)
C6 Ru1 C10 38.08(12)
C7 Ru1 C1 127.66(12)
C7 Ru1 C8 38.25(13)
C7 Ru1 C9 63.78(13)
C9 Ru1 C1 157.19(12)
C9 Ru1 C8 38.02(12)
C10 Ru1 C1 124.08(12)
C10 Ru1 C3 163.66(14)
C10 Ru1 C7 63.98(12)
C10 Ru1 C8 63.71(13)
C10 Ru1 C9 37.84(13)

loop_
_geom_bond_atom_site_label_1
_geom_bond_atom_site_label_2
_geom_bond_distance
C1 C2 1.445(4)
C1 C5 1.440(5)
C1 C11 1.511(4)
C1 Ru1 2.194(3)
C2 H2 0.9300
C2 C3 1.432(5)
C2 Ru1 2.179(3)
C3 H3 0.9300
C3 C4 1.422(5)
C3 Ru1 2.182(3)
C4 H4 0.9300
C4 C5 1.427(5)
C4 Ru1 2.180(3)
C5 H5 0.9300
C5 Ru1 2.177(3)
C6 H6 0.9300
C6 C7 1.428(5)
C6 C10 1.423(5)
C6 Ru1 2.180(3)
C7 H7 0.9300
C7 C8 1.435(5)
C7 Ru1 2.184(3)
C8 H8 0.9300
C8 C9 1.429(5)
C8 Ru1 2.196(3)
C9 H9 0.9300
C9 C10 1.418(5)
C9 Ru1 2.191(3)
C10 H10 0.9300
C10 Ru1 2.182(3)
C11 H11 0.9800
C11 C12 1.521(4)
C11 N1 1.490(4)
C12 H12A 0.9600
C12 H12B 0.9600
C12 H12C 0.9600
C13 H13A 0.9600
C13 H13B 0.9600
C13 H13C 0.9600
C13 N1 1.458(5)
C14 H14A 0.9600
C14 H14B 0.9600
C14 H14C 0.9600
C14 N1 1.459(4)

loop_
_geom_torsion_atom_site_label_1
_geom_torsion_atom_site_label_2
_geom_torsion_atom_site_label_3
_geom_torsion_atom_site_label_4
_geom_torsion
C1 C2 C3 C4 0.4(3)
C1 C2 C3 Ru1 61.9(2)
C1 C11 N1 C13 60.5(4)
C1 C11 N1 C14 -64.4(4)
C2 C1 C5 C4 1.1(3)
C2 C1 C5 Ru1 -60.8(2)
C2 C1 C11 C12 144.3(3)
C2 C1 C11 N1 -90.3(4)
C2 C3 C4 C5 0.2(3)
C2 C3 C4 Ru1 61.3(2)
C3 C4 C5 C1 -0.8(3)
C3 C4 C5 Ru1 61.3(2)
C5 C1 C2 C3 -0.9(3)
C5 C1 C2 Ru1 60.7(2)
C5 C1 C11 C12 -40.9(4)
C5 C1 C11 N1 84.5(4)
C6 C7 C8 C9 -0.4(3)
C6 C7 C8 Ru1 -61.9(2)
C7 C6 C10 C9 -0.7(4)
C7 C6 C10 Ru1 61.5(2)
C7 C8 C9 C10 0.0(4)
C7 C8 C9 Ru1 -61.2(2)
C8 C9 C10 C6 0.4(4)
C8 C9 C10 Ru1 -61.5(2)
C10 C6 C7 C8 0.7(3)
C10 C6 C7 Ru1 -61.5(2)
C11 C1 C2 C3 174.7(3)
C11 C1 C2 Ru1 -123.6(3)
C11 C1 C5 C4 -174.4(3)
C11 C1 C5 Ru1 123.7(3)
C12 C11 N1 C13 -172.8(3)
C12 C11 N1 C14 62.3(4)
Ru1 C1 C2 C3 -61.7(2)
Ru1 C1 C5 C4 61.9(2)
Ru1 C1 C11 C12 53.0(4)
Ru1 C1 C11 N1 178.4(2)
Ru1 C2 C3 C4 -61.4(2)
Ru1 C3 C4 C5 -61.1(2)
Ru1 C4 C5 C1 -62.1(2)
Ru1 C6 C7 C8 62.2(2)
Ru1 C6 C10 C9 -62.2(2)
Ru1 C7 C8 C9 61.4(2)
Ru1 C8 C9 C10 61.2(2)
Ru1 C9 C10 C6 61.9(2)
